data_9013942
loop_
_publ_author_name
'Burns, P. C.'

_publ_section_title
;
 The crystal structure of szenicsite, Cu3MoO4(OH)4
;
_journal_name_full 'Mineralogical Magazine'
_journal_page_first 461
_journal_page_last 469
_journal_paper_doi 10.1180/002646198547837
_journal_volume 62
_journal_year 1998
_chemical_formula_sum 'Cu3 H4 Mo O8'
_chemical_name_mineral Szenicsite
_space_group_IT_number 58
_symmetry_space_group_name_Hall '-P 2 2n'
_symmetry_space_group_name_H-M 'P n n m'
_cell_angle_alpha 90
_cell_angle_beta 90
_cell_angle_gamma 90
_cell_length_a 8.5201
_cell_length_b 12.545
_cell_length_c 6.0794
_cell_formula_units_Z 4
_cell_volume 649.795
_database_code_amcsd 0014535
_exptl_crystal_density_diffrn 4.279
_cod_original_formula_sum 'Cu3 Mo O8 H4'
_cod_database_code 9013942

loop_
_space_group_symop_operation_xyz
x,y,z
1/2+x,1/2-y,1/2+z
1/2-x,1/2+y,1/2-z
1/2-x,1/2+y,1/2+z
1/2+x,1/2-y,1/2-z
x,y,-z
-x,-y,z
-x,-y,-z

loop_
_atom_site_aniso_label
_atom_site_aniso_U_11
_atom_site_aniso_U_22
_atom_site_aniso_U_33
_atom_site_aniso_U_12
_atom_site_aniso_U_13
_atom_site_aniso_U_23
Cu1 0.02030 0.01280 0.00940 -0.00150 0.00030 0.00030
Cu2 0.02170 0.01290 0.00850 -0.00310 0.00000 0.00000
Cu3 0.02290 0.01490 0.00760 -0.00250 0.00000 0.00000
Mo 0.01980 0.01250 0.01030 0.00060 0.00000 0.00000
O1 0.02400 0.01210 0.01700 0.00050 0.00000 0.00000
O2 0.02230 0.02650 0.01540 0.00300 -0.00100 0.00020
O3 0.02510 0.01840 0.01510 -0.00050 0.00000 0.00000
O4 0.02720 0.01650 0.01000 0.00240 0.00000 0.00000
O5 0.02200 0.01130 0.01460 0.00240 -0.00200 -0.00060
O6 0.02520 0.01180 0.01030 0.00180 0.00000 0.00000

loop_
_atom_site_label
_atom_site_fract_x
_atom_site_fract_y
_atom_site_fract_z
_atom_site_U_iso_or_equiv
Cu1 0.26870 0.13257 -0.24950 0.01420
Cu2 0.00000 0.00000 0.50000 0.01440
Cu3 0.00000 0.00000 0.00000 0.01510
Mo 0.12421 0.36909 0.00000 0.01420
O1 0.26730 0.26870 0.00000 0.01770
O2 0.00860 0.35750 0.23800 0.02140
O3 0.22230 0.49250 0.00000 0.01950
O4 0.27370 0.03750 0.00000 0.01790
O5 0.02880 0.10080 -0.25090 0.01590
O6 0.25830 0.22560 0.50000 0.01570
H1 0.34000 0.00100 0.00000 0.02000
H2 -0.02500 0.14900 -0.25000 0.02000
H3 0.18000 0.23000 0.50000 0.02000

loop_
_cod_related_entry_id
_cod_related_entry_database
_cod_related_entry_code
1 AMCSD 0014535
